data_4508378
loop_
_publ_author_name
'Frasco, Daniel A.'
'Lilly, Cassandra P.'
'Boyle, Paul D.'
'Ison, Elon A.'

_publ_section_title
;
 Cp*IrIII-Catalyzed Oxidative Coupling of Benzoic Acids with Alkynes
;
_journal_issue 10
_journal_name_full 'ACS Catalysis'
_journal_page_first 2421
_journal_paper_doi 10.1021/cs400656q
_journal_volume 3
_journal_year 2013
_chemical_formula_sum 'C19 H24 Cl Ir O3 S'
_chemical_formula_weight 560.09
_chemical_name_systematic
; 
 ? 
;
_space_group_IT_number 14
_symmetry_cell_setting monoclinic
_symmetry_space_group_name_Hall '-P 2ybc'
_symmetry_space_group_name_H-M 'P 1 21/c 1'
_atom_sites_solution_hydrogens geom
_atom_sites_solution_primary direct
_atom_sites_solution_secondary difmap
_audit_creation_method SHELXL-97
_cell_angle_alpha 90.00
_cell_angle_beta 128.931(6)
_cell_angle_gamma 90.00
_cell_formula_units_Z 8
_cell_length_a 19.779(3)
_cell_length_b 8.4715(15)
_cell_length_c 30.216(5)
_cell_measurement_reflns_used 9945
_cell_measurement_temperature 110
_cell_measurement_theta_max 37.76
_cell_measurement_theta_min 2.62
_cell_volume 3938.5(12)
_computing_cell_refinement SAINT
_computing_data_collection Apex2
_computing_data_reduction SAINT
_computing_molecular_graphics NRCVAX
_computing_publication_material cif2tables.py
_computing_structure_refinement XL
_computing_structure_solution XS
_diffrn_ambient_temperature 110
_diffrn_measured_fraction_theta_full 1.000
_diffrn_measured_fraction_theta_max 0.978
_diffrn_measurement_device_type 'Bruker-Nonius Kappa Axis X8 Apex2'
_diffrn_measurement_method 'omega and phi scans'
_diffrn_radiation_monochromator graphite
_diffrn_radiation_source 'fine-focus sealed tube'
_diffrn_radiation_type MoK\a
_diffrn_radiation_wavelength 0.71073
_diffrn_reflns_av_R_equivalents 0.0605
_diffrn_reflns_av_sigmaI/netI 0.0412
_diffrn_reflns_limit_h_max 34
_diffrn_reflns_limit_h_min -34
_diffrn_reflns_limit_k_max 14
_diffrn_reflns_limit_k_min -14
_diffrn_reflns_limit_l_max 53
_diffrn_reflns_limit_l_min -53
_diffrn_reflns_number 180253
_diffrn_reflns_theta_full 37.48
_diffrn_reflns_theta_max 38.85
_diffrn_reflns_theta_min 1.73
_exptl_absorpt_coefficient_mu 7.036
_exptl_absorpt_correction_T_max 0.4831
_exptl_absorpt_correction_T_min 0.2819
_exptl_absorpt_correction_type multi-scan
_exptl_absorpt_process_details SADABS
_exptl_crystal_colour yellow
_exptl_crystal_density_diffrn 1.889
_exptl_crystal_density_method 'not measured'
_exptl_crystal_description prism
_exptl_crystal_F_000 2176
_exptl_crystal_size_max 0.24
_exptl_crystal_size_mid 0.13
_exptl_crystal_size_min 0.12
_refine_diff_density_max 1.756
_refine_diff_density_min -2.020
_refine_diff_density_rms 0.169
_refine_ls_extinction_method none
_refine_ls_goodness_of_fit_ref 1.038
_refine_ls_hydrogen_treatment constr
_refine_ls_matrix_type full
_refine_ls_number_parameters 465
_refine_ls_number_reflns 22159
_refine_ls_number_restraints 0
_refine_ls_restrained_S_all 1.038
_refine_ls_R_factor_all 0.0460
_refine_ls_R_factor_gt 0.0300
_refine_ls_shift/su_max 0.005
_refine_ls_shift/su_mean 0.000
_refine_ls_structure_factor_coef Fsqd
_refine_ls_weighting_details 'calc w=1/[\s^2^(Fo^2^)+(0.0234P)^2^+0.0000P] where P=(Fo^2^+2Fc^2^)/3'
_refine_ls_weighting_scheme calc
_refine_ls_wR_factor_gt 0.0565
_refine_ls_wR_factor_ref 0.0600
_reflns_number_gt 17516
_reflns_number_total 22159
_reflns_threshold_expression >2sigma(I)
_cod_data_source_file cs400656q_si_003.cif
_cod_data_source_block x12203
_cod_original_cell_volume 3938.6(12)
_cod_original_sg_symbol_H-M 'P 21/c'
_cod_database_code 4508378

loop_
_symmetry_equiv_pos_as_xyz
'x, y, z'
'-x, y+1/2, -z+1/2'
'-x, -y, -z'
'x, -y-1/2, z-1/2'

loop_
_atom_site_label
_atom_site_type_symbol
_atom_site_fract_x
_atom_site_fract_y
_atom_site_fract_z
_atom_site_U_iso_or_equiv
_atom_site_adp_type
_atom_site_occupancy
_atom_site_symmetry_multiplicity
_atom_site_calc_flag
_atom_site_refinement_flags
Ir1 Ir 0.216740(5) 0.079343(9) 0.263875(3) 0.01242(2) Uani 1 1 d .
C1A C 0.29210(13) -0.1145(2) 0.30884(8) 0.0146(3) Uani 1 1 d .
C2A C 0.29564(14) -0.2228(2) 0.27556(9) 0.0180(4) Uani 1 1 d .
C3A C 0.34897(15) -0.3557(2) 0.29890(10) 0.0212(4) Uani 1 1 d .
H3A H 0.3505 -0.4271 0.2753 0.025 Uiso 1 1 calc R
C4A C 0.39963(15) -0.3826(3) 0.35682(10) 0.0214(4) Uani 1 1 d .
H4A H 0.4363 -0.4726 0.3736 0.026 Uiso 1 1 calc R
C5A C 0.39591(14) -0.2762(3) 0.38987(9) 0.0198(4) Uani 1 1 d .
Cl1A Cl 0.46084(4) -0.30963(8) 0.46291(2) 0.02986(12) Uani 1 1 d .
C6A C 0.34309(14) -0.1429(2) 0.36719(8) 0.0177(4) Uani 1 1 d .
H6A H 0.3417 -0.0724 0.3911 0.021 Uiso 1 1 calc R
C7A C 0.23808(15) -0.1898(3) 0.21333(9) 0.0206(4) Uani 1 1 d .
O1A O 0.18846(11) -0.06539(17) 0.19794(6) 0.0204(3) Uani 1 1 d .
O2A O 0.23557(14) -0.2741(2) 0.17934(7) 0.0337(4) Uani 1 1 d .
S1A S 0.10422(3) -0.02637(6) 0.25515(2) 0.01852(9) Uani 1 1 d .
O3A O 0.02493(11) 0.0710(2) 0.22643(7) 0.0260(3) Uani 1 1 d .
C8A C 0.07260(17) -0.2135(3) 0.22029(11) 0.0284(5) Uani 1 1 d .
H8A1 H 0.0480 -0.1992 0.1805 0.043 Uiso 1 1 calc R
H8A2 H 0.0289 -0.2614 0.2217 0.043 Uiso 1 1 calc R
H8A3 H 0.1235 -0.2827 0.2395 0.043 Uiso 1 1 calc R
C9A C 0.13387(16) -0.0856(3) 0.32172(10) 0.0294(5) Uani 1 1 d .
H9A1 H 0.0837 -0.1343 0.3157 0.044 Uiso 1 1 calc R
H9A2 H 0.1526 0.0070 0.3464 0.044 Uiso 1 1 calc R
H9A3 H 0.1816 -0.1620 0.3397 0.044 Uiso 1 1 calc R
C10A C 0.29064(14) 0.2672(2) 0.32556(8) 0.0161(4) Uani 1 1 d .
C11A C 0.20277(14) 0.3212(2) 0.28331(8) 0.0169(4) Uani 1 1 d .
C12A C 0.18325(14) 0.3252(2) 0.22900(8) 0.0165(4) Uani 1 1 d .
C13A C 0.26026(14) 0.2748(2) 0.23800(8) 0.0162(4) Uani 1 1 d .
C14A C 0.32659(14) 0.2392(2) 0.29663(9) 0.0164(3) Uani 1 1 d .
C15A C 0.33991(16) 0.2661(3) 0.38859(9) 0.0240(5) Uani 1 1 d .
H15A H 0.3039 0.2188 0.3970 0.036 Uiso 1 1 calc R
H15B H 0.3548 0.3746 0.4030 0.036 Uiso 1 1 calc R
H15C H 0.3933 0.2042 0.4070 0.036 Uiso 1 1 calc R
C16A C 0.14371(16) 0.3749(3) 0.29545(10) 0.0269(5) Uani 1 1 d .
H16A H 0.1555 0.4860 0.3071 0.040 Uiso 1 1 calc R
H16B H 0.1539 0.3106 0.3261 0.040 Uiso 1 1 calc R
H16C H 0.0831 0.3633 0.2611 0.040 Uiso 1 1 calc R
C17A C 0.10134(16) 0.3846(3) 0.17376(9) 0.0259(5) Uani 1 1 d .
H17A H 0.1087 0.4957 0.1686 0.039 Uiso 1 1 calc R
H17B H 0.0527 0.3745 0.1745 0.039 Uiso 1 1 calc R
H17C H 0.0893 0.3222 0.1422 0.039 Uiso 1 1 calc R
C18A C 0.26919(18) 0.2603(3) 0.19256(10) 0.0266(5) Uani 1 1 d .
H18A H 0.3149 0.1836 0.2044 0.040 Uiso 1 1 calc R
H18B H 0.2845 0.3632 0.1863 0.040 Uiso 1 1 calc R
H18C H 0.2140 0.2245 0.1572 0.040 Uiso 1 1 calc R
C19A C 0.41801(15) 0.1914(3) 0.32345(11) 0.0283(5) Uani 1 1 d .
H19A H 0.4526 0.2857 0.3311 0.042 Uiso 1 1 calc R
H19B H 0.4178 0.1214 0.2975 0.042 Uiso 1 1 calc R
H19C H 0.4434 0.1359 0.3592 0.042 Uiso 1 1 calc R
Ir2 Ir 0.791473(5) 0.248022(8) 0.487290(3) 0.01232(2) Uani 1 1 d .
C1B C 0.69681(14) 0.0865(2) 0.43265(9) 0.0183(4) Uani 1 1 d .
C2B C 0.67977(16) -0.0219(3) 0.45958(11) 0.0250(5) Uani 1 1 d .
C3B C 0.61455(19) -0.1338(3) 0.42939(13) 0.0375(6) Uani 1 1 d .
H3B H 0.6040 -0.2044 0.4489 0.045 Uiso 1 1 calc R
C4B C 0.56497(18) -0.1429(3) 0.37106(14) 0.0394(7) Uani 1 1 d .
H4B H 0.5196 -0.2183 0.3498 0.047 Uiso 1 1 calc R
C5B C 0.58311(16) -0.0392(3) 0.34441(11) 0.0307(5) Uani 1 1 d .
Cl1B Cl 0.52157(5) -0.05140(11) 0.27045(3) 0.0497(2) Uani 1 1 d .
C6B C 0.64740(14) 0.0751(3) 0.37346(9) 0.0238(4) Uani 1 1 d .
H6B H 0.6578 0.1444 0.3536 0.029 Uiso 1 1 calc R
C7B C 0.73976(18) -0.0144(3) 0.52325(11) 0.0289(5) Uani 1 1 d .
O1B O 0.79696(11) 0.10052(19) 0.54482(7) 0.0230(3) Uani 1 1 d .
O2B O 0.73788(16) -0.1093(2) 0.55299(9) 0.0477(6) Uani 1 1 d .
S1B S 0.89093(3) 0.09653(6) 0.49429(2) 0.01412(8) Uani 1 1 d .
O3B O 0.97445(10) 0.17505(18) 0.51843(7) 0.0223(3) Uani 1 1 d .
C8B C 0.91593(16) -0.0804(3) 0.53424(10) 0.0235(4) Uani 1 1 d .
H8B1 H 0.9413 -0.0533 0.5734 0.035 Uiso 1 1 calc R
H8B2 H 0.9576 -0.1434 0.5343 0.035 Uiso 1 1 calc R
H8B3 H 0.8626 -0.1416 0.5168 0.035 Uiso 1 1 calc R
C9B C 0.85255(15) 0.0122(3) 0.42875(9) 0.0242(5) Uani 1 1 d .
H9B1 H 0.8980 -0.0546 0.4345 0.036 Uiso 1 1 calc R
H9B2 H 0.8374 0.0963 0.4016 0.036 Uiso 1 1 calc R
H9B3 H 0.8009 -0.0520 0.4137 0.036 Uiso 1 1 calc R
C10B C 0.73101(14) 0.4582(2) 0.43476(8) 0.0167(4) Uani 1 1 d .
C11B C 0.82312(14) 0.4700(2) 0.46723(8) 0.0151(3) Uani 1 1 d .
C12B C 0.86349(15) 0.4765(2) 0.52717(8) 0.0179(4) Uani 1 1 d .
C13B C 0.79540(16) 0.4642(2) 0.53071(9) 0.0208(4) Uani 1 1 d .
C14B C 0.71345(15) 0.4490(3) 0.47440(9) 0.0206(4) Uani 1 1 d .
C15B C 0.66461(15) 0.4684(3) 0.37138(9) 0.0237(4) Uani 1 1 d .
H15D H 0.6890 0.4255 0.3540 0.036 Uiso 1 1 calc R
H15E H 0.6482 0.5790 0.3601 0.036 Uiso 1 1 calc R
H15F H 0.6131 0.4073 0.3586 0.036 Uiso 1 1 calc R
C16B C 0.87097(14) 0.4914(2) 0.44402(9) 0.0189(4) Uani 1 1 d .
H16D H 0.8823 0.6039 0.4439 0.028 Uiso 1 1 calc R
H16E H 0.8356 0.4503 0.4051 0.028 Uiso 1 1 calc R
H16F H 0.9262 0.4340 0.4679 0.028 Uiso 1 1 calc R
C17B C 0.95887(16) 0.4950(3) 0.57537(9) 0.0254(5) Uani 1 1 d .
H17D H 0.9728 0.4493 0.6100 0.038 Uiso 1 1 calc R
H17E H 0.9740 0.6074 0.5816 0.038 Uiso 1 1 calc R
H17F H 0.9921 0.4405 0.5660 0.038 Uiso 1 1 calc R
C18B C 0.80459(19) 0.4629(3) 0.58360(10) 0.0328(6) Uani 1 1 d .
H18D H 0.8654 0.4426 0.6165 0.049 Uiso 1 1 calc R
H18E H 0.7677 0.3798 0.5809 0.049 Uiso 1 1 calc R
H18F H 0.7868 0.5655 0.5882 0.049 Uiso 1 1 calc R
C19B C 0.62585(18) 0.4400(3) 0.46017(12) 0.0349(6) Uani 1 1 d .
H19D H 0.6105 0.5439 0.4658 0.052 Uiso 1 1 calc R
H19E H 0.6277 0.3627 0.4850 0.052 Uiso 1 1 calc R
H19F H 0.5822 0.4078 0.4204 0.052 Uiso 1 1 calc R

loop_
_atom_site_aniso_label
_atom_site_aniso_U_11
_atom_site_aniso_U_22
_atom_site_aniso_U_33
_atom_site_aniso_U_23
_atom_site_aniso_U_13
_atom_site_aniso_U_12
Ir1 0.01406(3) 0.01317(3) 0.00925(3) 0.00124(2) 0.00695(3) 0.00079(3)
C1A 0.0163(9) 0.0134(8) 0.0143(8) 0.0022(6) 0.0097(8) -0.0002(7)
C2A 0.0206(10) 0.0143(8) 0.0194(9) -0.0009(7) 0.0127(9) -0.0011(7)
C3A 0.0245(11) 0.0139(9) 0.0290(11) -0.0028(8) 0.0186(10) -0.0015(8)
C4A 0.0186(10) 0.0157(9) 0.0288(11) 0.0062(8) 0.0144(10) 0.0034(8)
C5A 0.0173(10) 0.0192(9) 0.0193(9) 0.0065(8) 0.0097(8) 0.0013(8)
Cl1A 0.0254(3) 0.0365(3) 0.0205(2) 0.0143(2) 0.0109(2) 0.0098(2)
C6A 0.0171(10) 0.0189(9) 0.0154(8) 0.0017(7) 0.0093(8) -0.0003(8)
C7A 0.0264(12) 0.0167(9) 0.0185(9) -0.0044(8) 0.0140(9) -0.0031(8)
O1A 0.0300(9) 0.0153(7) 0.0133(6) -0.0009(5) 0.0124(7) -0.0007(6)
O2A 0.0502(13) 0.0263(9) 0.0244(8) -0.0060(7) 0.0233(10) 0.0032(8)
S1A 0.0155(2) 0.0203(2) 0.0171(2) 0.00472(19) 0.0090(2) -0.00006(19)
O3A 0.0166(8) 0.0271(9) 0.0289(8) 0.0081(7) 0.0116(7) 0.0031(7)
C8A 0.0245(12) 0.0223(11) 0.0306(12) 0.0016(9) 0.0136(11) -0.0065(9)
C9A 0.0239(12) 0.0417(14) 0.0248(11) 0.0140(10) 0.0163(10) 0.0015(11)
C10A 0.0203(10) 0.0163(9) 0.0119(7) -0.0008(7) 0.0101(8) -0.0026(7)
C11A 0.0180(10) 0.0171(9) 0.0157(8) -0.0028(7) 0.0107(8) 0.0007(7)
C12A 0.0209(10) 0.0117(8) 0.0145(8) 0.0020(7) 0.0099(8) 0.0031(7)
C13A 0.0243(10) 0.0117(8) 0.0174(8) 0.0010(7) 0.0154(9) -0.0007(7)
C14A 0.0167(9) 0.0157(8) 0.0183(8) 0.0001(7) 0.0117(8) -0.0010(7)
C15A 0.0286(12) 0.0269(11) 0.0135(8) -0.0027(8) 0.0118(9) -0.0093(9)
C16A 0.0246(12) 0.0333(12) 0.0266(11) -0.0097(10) 0.0179(10) 0.0005(10)
C17A 0.0260(12) 0.0193(10) 0.0176(9) 0.0020(8) 0.0065(9) 0.0043(9)
C18A 0.0429(15) 0.0248(11) 0.0231(10) -0.0025(9) 0.0260(12) -0.0052(10)
C19A 0.0194(12) 0.0291(12) 0.0360(13) 0.0010(10) 0.0172(11) 0.0005(9)
Ir2 0.01381(3) 0.01335(3) 0.01087(3) 0.00074(2) 0.00826(3) 0.00077(3)
C1B 0.0157(9) 0.0184(9) 0.0230(9) -0.0032(8) 0.0132(8) -0.0007(8)
C2B 0.0261(12) 0.0220(10) 0.0347(12) -0.0038(9) 0.0229(11) -0.0053(9)
C3B 0.0354(16) 0.0301(13) 0.0574(18) -0.0093(13) 0.0341(16) -0.0144(12)
C4B 0.0257(14) 0.0329(14) 0.0591(19) -0.0212(14) 0.0264(15) -0.0125(11)
C5B 0.0148(11) 0.0347(13) 0.0306(12) -0.0144(11) 0.0085(10) -0.0005(9)
Cl1B 0.0233(3) 0.0644(5) 0.0361(4) -0.0285(4) 0.0064(3) -0.0025(3)
C6B 0.0151(10) 0.0280(11) 0.0211(10) -0.0067(9) 0.0079(9) 0.0000(9)
C7B 0.0414(15) 0.0238(11) 0.0372(13) 0.0016(10) 0.0324(13) -0.0030(11)
O1B 0.0341(9) 0.0206(7) 0.0217(7) 0.0033(6) 0.0210(8) -0.0001(7)
O2B 0.0748(17) 0.0382(11) 0.0553(13) 0.0054(10) 0.0531(14) -0.0141(11)
S1B 0.0143(2) 0.0132(2) 0.01297(18) 0.00094(16) 0.00764(18) 0.00212(17)
O3B 0.0162(8) 0.0181(7) 0.0300(8) -0.0003(6) 0.0134(7) 0.0009(6)
C8B 0.0269(12) 0.0174(9) 0.0231(10) 0.0086(8) 0.0143(10) 0.0059(9)
C9B 0.0221(11) 0.0313(12) 0.0160(9) -0.0034(8) 0.0105(9) 0.0068(9)
C10B 0.0183(10) 0.0158(8) 0.0155(8) 0.0036(7) 0.0104(8) 0.0045(7)
C11B 0.0200(10) 0.0112(7) 0.0135(8) 0.0013(6) 0.0102(8) 0.0005(7)
C12B 0.0243(11) 0.0124(8) 0.0152(8) -0.0011(7) 0.0115(9) 0.0009(7)
C13B 0.0329(13) 0.0150(9) 0.0193(9) 0.0010(7) 0.0187(10) 0.0054(8)
C14B 0.0247(11) 0.0191(9) 0.0237(10) 0.0058(8) 0.0180(10) 0.0094(8)
C15B 0.0191(11) 0.0304(11) 0.0176(9) 0.0092(9) 0.0095(9) 0.0053(9)
C16B 0.0214(11) 0.0186(9) 0.0176(9) 0.0020(7) 0.0127(9) -0.0014(8)
C17B 0.0256(12) 0.0206(10) 0.0146(9) -0.0022(8) 0.0052(9) -0.0048(9)
C18B 0.0498(17) 0.0352(13) 0.0252(11) -0.0006(10) 0.0292(13) 0.0077(12)
C19B 0.0319(14) 0.0406(15) 0.0475(16) 0.0135(13) 0.0323(14) 0.0136(12)

loop_
_atom_type_symbol
_atom_type_description
_atom_type_scat_dispersion_real
_atom_type_scat_dispersion_imag
_atom_type_scat_source
C C 0.0033 0.0016 'International Tables Vol C Tables 4.2.6.8 and 6.1.1.4'
H H 0.0000 0.0000 'International Tables Vol C Tables 4.2.6.8 and 6.1.1.4'
Cl Cl 0.1484 0.1585 'International Tables Vol C Tables 4.2.6.8 and 6.1.1.4'
Ir Ir -1.4442 7.9887 'International Tables Vol C Tables 4.2.6.8 and 6.1.1.4'
O O 0.0106 0.0060 'International Tables Vol C Tables 4.2.6.8 and 6.1.1.4'
S S 0.1246 0.1234 'International Tables Vol C Tables 4.2.6.8 and 6.1.1.4'

loop_
_geom_angle_atom_site_label_1
_geom_angle_atom_site_label_2
_geom_angle_atom_site_label_3
_geom_angle
C1A Ir1 O1A 79.07(7)
C1A Ir1 C10A 101.57(8)
O1A Ir1 C10A 151.49(7)
C1A Ir1 C11A 136.87(8)
O1A Ir1 C11A 142.88(6)
C10A Ir1 C11A 38.47(8)
C1A Ir1 C14A 95.37(8)
O1A Ir1 C14A 112.75(7)
C10A Ir1 C14A 38.79(7)
C11A Ir1 C14A 63.87(8)
C1A Ir1 C13A 123.21(8)
O1A Ir1 C13A 91.86(6)
C10A Ir1 C13A 63.62(7)
C11A Ir1 C13A 62.66(7)
C14A Ir1 C13A 37.59(7)
C1A Ir1 C12A 158.81(8)
O1A Ir1 C12A 105.90(6)
C10A Ir1 C12A 64.08(7)
C11A Ir1 C12A 37.63(7)
C14A Ir1 C12A 63.57(8)
C13A Ir1 C12A 37.50(8)
C1A Ir1 S1A 90.71(6)
O1A Ir1 S1A 90.12(5)
C10A Ir1 S1A 118.27(5)
C11A Ir1 S1A 96.95(6)
C14A Ir1 S1A 157.04(5)
C13A Ir1 S1A 145.75(6)
C12A Ir1 S1A 109.64(6)
C2A C1A C6A 118.22(19)
C2A C1A Ir1 113.15(14)
C6A C1A Ir1 128.44(15)
C3A C2A C1A 122.10(19)
C3A C2A C7A 121.70(19)
C1A C2A C7A 116.20(19)
C4A C3A C2A 119.3(2)
C4A C3A H3A 120.4
C2A C3A H3A 120.4
C5A C4A C3A 118.8(2)
C5A C4A H4A 120.6
C3A C4A H4A 120.6
C4A C5A C6A 122.6(2)
C4A C5A Cl1A 118.53(17)
C6A C5A Cl1A 118.91(17)
C5A C6A C1A 119.03(19)
C5A C6A H6A 120.5
C1A C6A H6A 120.5
O2A C7A O1A 123.0(2)
O2A C7A C2A 123.0(2)
O1A C7A C2A 114.01(17)
C7A O1A Ir1 116.15(13)
O3A S1A C9A 107.19(11)
O3A S1A C8A 107.47(11)
C9A S1A C8A 99.28(12)
O3A S1A Ir1 116.89(7)
C9A S1A Ir1 112.34(8)
C8A S1A Ir1 112.08(8)
S1A C8A H8A1 109.5
S1A C8A H8A2 109.5
H8A1 C8A H8A2 109.5
S1A C8A H8A3 109.5
H8A1 C8A H8A3 109.5
H8A2 C8A H8A3 109.5
S1A C9A H9A1 109.5
S1A C9A H9A2 109.5
H9A1 C9A H9A2 109.5
S1A C9A H9A3 109.5
H9A1 C9A H9A3 109.5
H9A2 C9A H9A3 109.5
C11A C10A C14A 107.05(16)
C11A C10A C15A 125.99(18)
C14A C10A C15A 126.2(2)
C11A C10A Ir1 71.68(11)
C14A C10A Ir1 71.58(11)
C15A C10A Ir1 129.49(14)
C12A C11A C10A 109.26(16)
C12A C11A C16A 125.7(2)
C10A C11A C16A 124.90(18)
C12A C11A Ir1 72.79(11)
C10A C11A Ir1 69.85(11)
C16A C11A Ir1 126.67(16)
C11A C12A C13A 106.65(17)
C11A C12A C17A 127.34(19)
C13A C12A C17A 125.80(18)
C11A C12A Ir1 69.59(11)
C13A C12A Ir1 70.63(11)
C17A C12A Ir1 128.82(15)
C14A C13A C12A 109.72(16)
C14A C13A C18A 125.2(2)
C12A C13A C18A 125.1(2)
C14A C13A Ir1 70.29(11)
C12A C13A Ir1 71.87(11)
C18A C13A Ir1 123.86(14)
C13A C14A C10A 107.32(18)
C13A C14A C19A 125.78(18)
C10A C14A C19A 126.81(19)
C13A C14A Ir1 72.11(12)
C10A C14A Ir1 69.63(11)
C19A C14A Ir1 126.29(15)
C10A C15A H15A 109.5
C10A C15A H15B 109.5
H15A C15A H15B 109.5
C10A C15A H15C 109.5
H15A C15A H15C 109.5
H15B C15A H15C 109.5
C11A C16A H16A 109.5
C11A C16A H16B 109.5
H16A C16A H16B 109.5
C11A C16A H16C 109.5
H16A C16A H16C 109.5
H16B C16A H16C 109.5
C12A C17A H17A 109.5
C12A C17A H17B 109.5
H17A C17A H17B 109.5
C12A C17A H17C 109.5
H17A C17A H17C 109.5
H17B C17A H17C 109.5
C13A C18A H18A 109.5
C13A C18A H18B 109.5
H18A C18A H18B 109.5
C13A C18A H18C 109.5
H18A C18A H18C 109.5
H18B C18A H18C 109.5
C14A C19A H19A 109.5
C14A C19A H19B 109.5
H19A C19A H19B 109.5
C14A C19A H19C 109.5
H19A C19A H19C 109.5
H19B C19A H19C 109.5
C1B Ir2 O1B 79.33(8)
C1B Ir2 C14B 101.11(9)
O1B Ir2 C14B 106.21(7)
C1B Ir2 C10B 98.80(8)
O1B Ir2 C10B 144.53(7)
C14B Ir2 C10B 38.87(7)
C1B Ir2 C11B 128.73(8)
O1B Ir2 C11B 150.73(7)
C14B Ir2 C11B 64.46(8)
C10B Ir2 C11B 38.29(8)
C1B Ir2 C13B 134.31(8)
O1B Ir2 C13B 92.15(7)
C14B Ir2 C13B 38.27(8)
C10B Ir2 C13B 63.65(7)
C11B Ir2 C13B 62.95(7)
C1B Ir2 S1B 89.84(6)
O1B Ir2 S1B 89.74(5)
C14B Ir2 S1B 162.00(6)
C10B Ir2 S1B 125.73(5)
C11B Ir2 S1B 97.54(5)
C13B Ir2 S1B 135.32(6)
C1B Ir2 C12B 162.43(8)
O1B Ir2 C12B 112.62(7)
C14B Ir2 C12B 63.86(9)
C10B Ir2 C12B 63.89(8)
C11B Ir2 C12B 38.13(7)
C13B Ir2 C12B 36.98(8)
S1B Ir2 C12B 102.64(6)
C2B C1B C6B 117.8(2)
C2B C1B Ir2 113.58(16)
C6B C1B Ir2 128.62(16)
C3B C2B C1B 122.1(2)
C3B C2B C7B 122.2(2)
C1B C2B C7B 115.6(2)
C4B C3B C2B 120.0(3)
C4B C3B H3B 120.0
C2B C3B H3B 120.0
C3B C4B C5B 118.2(2)
C3B C4B H4B 120.9
C5B C4B H4B 120.9
C4B C5B C6B 123.0(2)
C4B C5B Cl1B 118.6(2)
C6B C5B Cl1B 118.3(2)
C5B C6B C1B 118.9(2)
C5B C6B H6B 120.6
C1B C6B H6B 120.6
O2B C7B O1B 122.5(3)
O2B C7B C2B 123.4(2)
O1B C7B C2B 114.10(19)
C7B O1B Ir2 116.92(14)
O3B S1B C9B 107.14(10)
O3B S1B C8B 107.13(11)
C9B S1B C8B 99.17(11)
O3B S1B Ir2 115.48(7)
C9B S1B Ir2 113.07(8)
C8B S1B Ir2 113.39(8)
S1B C8B H8B1 109.5
S1B C8B H8B2 109.5
H8B1 C8B H8B2 109.5
S1B C8B H8B3 109.5
H8B1 C8B H8B3 109.5
H8B2 C8B H8B3 109.5
S1B C9B H9B1 109.5
S1B C9B H9B2 109.5
H9B1 C9B H9B2 109.5
S1B C9B H9B3 109.5
H9B1 C9B H9B3 109.5
H9B2 C9B H9B3 109.5
C11B C10B C14B 107.56(18)
C11B C10B C15B 126.10(17)
C14B C10B C15B 126.1(2)
C11B C10B Ir2 71.18(11)
C14B C10B Ir2 70.07(11)
C15B C10B Ir2 128.23(16)
C10B C11B C12B 108.88(17)
C10B C11B C16B 126.38(17)
C12B C11B C16B 124.38(19)
C10B C11B Ir2 70.52(11)
C12B C11B Ir2 73.45(11)
C16B C11B Ir2 127.47(14)
C13B C12B C11B 106.70(19)
C13B C12B C17B 127.44(18)
C11B C12B C17B 125.86(19)
C13B C12B Ir2 70.51(12)
C11B C12B Ir2 68.42(11)
C17B C12B Ir2 126.58(15)
C12B C13B C14B 109.53(17)
C12B C13B C18B 126.8(2)
C14B C13B C18B 123.7(2)
C12B C13B Ir2 72.51(11)
C14B C13B Ir2 68.49(11)
C18B C13B Ir2 124.16(16)
C13B C14B C10B 107.24(19)
C13B C14B C19B 125.62(19)
C10B C14B C19B 126.9(2)
C13B C14B Ir2 73.23(12)
C10B C14B Ir2 71.06(11)
C19B C14B Ir2 125.17(17)
C10B C15B H15D 109.5
C10B C15B H15E 109.5
H15D C15B H15E 109.5
C10B C15B H15F 109.5
H15D C15B H15F 109.5
H15E C15B H15F 109.5
C11B C16B H16D 109.5
C11B C16B H16E 109.5
H16D C16B H16E 109.5
C11B C16B H16F 109.5
H16D C16B H16F 109.5
H16E C16B H16F 109.5
C12B C17B H17D 109.5
C12B C17B H17E 109.5
H17D C17B H17E 109.5
C12B C17B H17F 109.5
H17D C17B H17F 109.5
H17E C17B H17F 109.5
C13B C18B H18D 109.5
C13B C18B H18E 109.5
H18D C18B H18E 109.5
C13B C18B H18F 109.5
H18D C18B H18F 109.5
H18E C18B H18F 109.5
C14B C19B H19D 109.5
C14B C19B H19E 109.5
H19D C19B H19E 109.5
C14B C19B H19F 109.5
H19D C19B H19F 109.5
H19E C19B H19F 109.5

loop_
_geom_bond_atom_site_label_1
_geom_bond_atom_site_label_2
_geom_bond_distance
Ir1 C1A 2.054(2)
Ir1 O1A 2.0940(14)
Ir1 C10A 2.172(2)
Ir1 C11A 2.197(2)
Ir1 C14A 2.198(2)
Ir1 C13A 2.2222(19)
Ir1 C12A 2.239(2)
Ir1 S1A 2.2554(6)
C1A C2A 1.396(3)
C1A C6A 1.396(3)
C2A C3A 1.394(3)
C2A C7A 1.490(3)
C3A C4A 1.384(3)
C3A H3A 0.9500
C4A C5A 1.381(3)
C4A H4A 0.9500
C5A C6A 1.391(3)
C5A Cl1A 1.743(2)
C6A H6A 0.9500
C7A O2A 1.226(2)
C7A O1A 1.310(3)
S1A O3A 1.4775(17)
S1A C9A 1.777(2)
S1A C8A 1.785(2)
C8A H8A1 0.9800
C8A H8A2 0.9800
C8A H8A3 0.9800
C9A H9A1 0.9800
C9A H9A2 0.9800
C9A H9A3 0.9800
C10A C11A 1.439(3)
C10A C14A 1.452(3)
C10A C15A 1.498(3)
C11A C12A 1.431(3)
C11A C16A 1.498(3)
C12A C13A 1.434(3)
C12A C17A 1.505(3)
C13A C14A 1.424(3)
C13A C18A 1.495(3)
C14A C19A 1.500(3)
C15A H15A 0.9800
C15A H15B 0.9800
C15A H15C 0.9800
C16A H16A 0.9800
C16A H16B 0.9800
C16A H16C 0.9800
C17A H17A 0.9800
C17A H17B 0.9800
C17A H17C 0.9800
C18A H18A 0.9800
C18A H18B 0.9800
C18A H18C 0.9800
C19A H19A 0.9800
C19A H19B 0.9800
C19A H19C 0.9800
Ir2 C1B 2.054(2)
Ir2 O1B 2.0875(14)
Ir2 C14B 2.163(2)
Ir2 C10B 2.176(2)
Ir2 C11B 2.1845(19)
Ir2 C13B 2.226(2)
Ir2 S1B 2.2447(6)
Ir2 C12B 2.252(2)
C1B C2B 1.401(3)
C1B C6B 1.402(3)
C2B C3B 1.384(3)
C2B C7B 1.498(4)
C3B C4B 1.379(4)
C3B H3B 0.9500
C4B C5B 1.383(4)
C4B H4B 0.9500
C5B C6B 1.386(3)
C5B Cl1B 1.751(3)
C6B H6B 0.9500
C7B O2B 1.224(3)
C7B O1B 1.314(3)
S1B O3B 1.4796(16)
S1B C9B 1.766(2)
S1B C8B 1.789(2)
C8B H8B1 0.9800
C8B H8B2 0.9800
C8B H8B3 0.9800
C9B H9B1 0.9800
C9B H9B2 0.9800
C9B H9B3 0.9800
C10B C11B 1.430(3)
C10B C14B 1.444(3)
C10B C15B 1.496(3)
C11B C12B 1.450(3)
C11B C16B 1.502(3)
C12B C13B 1.420(3)
C12B C17B 1.501(3)
C13B C14B 1.440(3)
C13B C18B 1.491(3)
C14B C19B 1.502(3)
C15B H15D 0.9800
C15B H15E 0.9800
C15B H15F 0.9800
C16B H16D 0.9800
C16B H16E 0.9800
C16B H16F 0.9800
C17B H17D 0.9800
C17B H17E 0.9800
C17B H17F 0.9800
C18B H18D 0.9800
C18B H18E 0.9800
C18B H18F 0.9800
C19B H19D 0.9800
C19B H19E 0.9800
C19B H19F 0.9800

loop_
_geom_torsion_atom_site_label_1
_geom_torsion_atom_site_label_2
_geom_torsion_atom_site_label_3
_geom_torsion_atom_site_label_4
_geom_torsion
O1A Ir1 C1A C2A 8.92(14)
C10A Ir1 C1A C2A -142.00(15)
C11A Ir1 C1A C2A -160.11(14)
C14A Ir1 C1A C2A -103.25(15)
C13A Ir1 C1A C2A -76.09(17)
C12A Ir1 C1A C2A -96.9(2)
S1A Ir1 C1A C2A 98.91(15)
O1A Ir1 C1A C6A -176.19(19)
C10A Ir1 C1A C6A 32.89(19)
C11A Ir1 C1A C6A 14.8(2)
C14A Ir1 C1A C6A 71.64(19)
C13A Ir1 C1A C6A 98.80(18)
C12A Ir1 C1A C6A 77.9(3)
S1A Ir1 C1A C6A -86.20(18)
C6A C1A C2A C3A -0.9(3)
Ir1 C1A C2A C3A 174.57(16)
C6A C1A C2A C7A 178.23(18)
Ir1 C1A C2A C7A -6.3(2)
C1A C2A C3A C4A 0.6(3)
C7A C2A C3A C4A -178.5(2)
C2A C3A C4A C5A -0.2(3)
C3A C4A C5A C6A 0.1(3)
C3A C4A C5A Cl1A -179.27(17)
C4A C5A C6A C1A -0.4(3)
Cl1A C5A C6A C1A 178.95(15)
C2A C1A C6A C5A 0.8(3)
Ir1 C1A C6A C5A -173.89(15)
C3A C2A C7A O2A -1.8(4)
C1A C2A C7A O2A 179.0(2)
C3A C2A C7A O1A 176.2(2)
C1A C2A C7A O1A -2.9(3)
O2A C7A O1A Ir1 -171.21(19)
C2A C7A O1A Ir1 10.8(2)
C1A Ir1 O1A C7A -11.21(15)
C10A Ir1 O1A C7A 82.9(2)
C11A Ir1 O1A C7A 156.35(15)
C14A Ir1 O1A C7A 80.08(16)
C13A Ir1 O1A C7A 112.29(15)
C12A Ir1 O1A C7A 147.60(15)
S1A Ir1 O1A C7A -101.91(15)
C1A Ir1 S1A O3A 176.86(10)
O1A Ir1 S1A O3A -104.07(9)
C10A Ir1 S1A O3A 73.30(10)
C11A Ir1 S1A O3A 39.40(10)
C14A Ir1 S1A O3A 71.22(17)
C13A Ir1 S1A O3A -10.59(12)
C12A Ir1 S1A O3A 2.88(10)
C1A Ir1 S1A C9A 52.33(11)
O1A Ir1 S1A C9A 131.40(11)
C10A Ir1 S1A C9A -51.22(12)
C11A Ir1 S1A C9A -85.13(11)
C14A Ir1 S1A C9A -53.30(18)
C13A Ir1 S1A C9A -135.11(13)
C12A Ir1 S1A C9A -121.65(11)
C1A Ir1 S1A C8A -58.45(11)
O1A Ir1 S1A C8A 20.61(10)
C10A Ir1 S1A C8A -162.01(11)
C11A Ir1 S1A C8A 164.09(10)
C14A Ir1 S1A C8A -164.09(16)
C13A Ir1 S1A C8A 114.10(13)
C12A Ir1 S1A C8A 127.57(10)
C1A Ir1 C10A C11A -160.02(11)
O1A Ir1 C10A C11A 111.63(16)
C14A Ir1 C10A C11A 115.84(16)
C13A Ir1 C10A C11A 78.47(12)
C12A Ir1 C10A C11A 36.51(11)
S1A Ir1 C10A C11A -62.87(11)
C1A Ir1 C10A C14A 84.14(12)
O1A Ir1 C10A C14A -4.2(2)
C11A Ir1 C10A C14A -115.84(16)
C13A Ir1 C10A C14A -37.37(12)
C12A Ir1 C10A C14A -79.33(12)
S1A Ir1 C10A C14A -178.71(10)
C1A Ir1 C10A C15A -38.1(2)
O1A Ir1 C10A C15A -126.42(19)
C11A Ir1 C10A C15A 122.0(2)
C14A Ir1 C10A C15A -122.2(3)
C13A Ir1 C10A C15A -159.6(2)
C12A Ir1 C10A C15A 158.5(2)
S1A Ir1 C10A C15A 59.1(2)
C14A C10A C11A C12A 0.8(2)
C15A C10A C11A C12A 171.56(19)
Ir1 C10A C11A C12A -62.47(14)
C14A C10A C11A C16A -175.4(2)
C15A C10A C11A C16A -4.7(3)
Ir1 C10A C11A C16A 121.3(2)
C14A C10A C11A Ir1 63.28(14)
C15A C10A C11A Ir1 -126.0(2)
C1A Ir1 C11A C12A 148.10(12)
O1A Ir1 C11A C12A -13.87(18)
C10A Ir1 C11A C12A 118.79(16)
C14A Ir1 C11A C12A 79.89(13)
C13A Ir1 C11A C12A 37.61(12)
S1A Ir1 C11A C12A -113.36(11)
C1A Ir1 C11A C10A 29.31(15)
O1A Ir1 C11A C10A -132.66(12)
C14A Ir1 C11A C10A -38.90(11)
C13A Ir1 C11A C10A -81.18(12)
C12A Ir1 C11A C10A -118.79(16)
S1A Ir1 C11A C10A 127.85(10)
C1A Ir1 C11A C16A -89.8(2)
O1A Ir1 C11A C16A 108.21(19)
C10A Ir1 C11A C16A -119.1(2)
C14A Ir1 C11A C16A -158.0(2)
C13A Ir1 C11A C16A 159.7(2)
C12A Ir1 C11A C16A 122.1(2)
S1A Ir1 C11A C16A 8.73(19)
C10A C11A C12A C13A -0.6(2)
C16A C11A C12A C13A 175.6(2)
Ir1 C11A C12A C13A -61.27(14)
C10A C11A C12A C17A -175.5(2)
C16A C11A C12A C17A 0.7(4)
Ir1 C11A C12A C17A 123.9(2)
C10A C11A C12A Ir1 60.64(14)
C16A C11A C12A Ir1 -123.2(2)
C1A Ir1 C12A C11A -87.8(2)
O1A Ir1 C12A C11A 171.35(12)
C10A Ir1 C12A C11A -37.32(12)
C14A Ir1 C12A C11A -80.75(13)
C13A Ir1 C12A C11A -117.06(17)
S1A Ir1 C12A C11A 75.38(12)
C1A Ir1 C12A C13A 29.3(2)
O1A Ir1 C12A C13A -71.60(12)
C10A Ir1 C12A C13A 79.74(12)
C11A Ir1 C12A C13A 117.06(17)
C14A Ir1 C12A C13A 36.31(11)
S1A Ir1 C12A C13A -167.57(10)
C1A Ir1 C12A C17A 150.2(2)
O1A Ir1 C12A C17A 49.26(19)
C10A Ir1 C12A C17A -159.4(2)
C11A Ir1 C12A C17A -122.1(2)
C14A Ir1 C12A C17A 157.2(2)
C13A Ir1 C12A C17A 120.9(2)
S1A Ir1 C12A C17A -46.71(19)
C11A C12A C13A C14A 0.2(2)
C17A C12A C13A C14A 175.17(19)
Ir1 C12A C13A C14A -60.38(14)
C11A C12A C13A C18A 179.71(19)
C17A C12A C13A C18A -5.3(3)
Ir1 C12A C13A C18A 119.1(2)
C11A C12A C13A Ir1 60.59(14)
C17A C12A C13A Ir1 -124.4(2)
C1A Ir1 C13A C14A -48.17(14)
O1A Ir1 C13A C14A -126.31(12)
C10A Ir1 C13A C14A 38.55(11)
C11A Ir1 C13A C14A 81.88(12)
C12A Ir1 C13A C14A 119.62(16)
S1A Ir1 C13A C14A 140.74(10)
C1A Ir1 C13A C12A -167.79(11)
O1A Ir1 C13A C12A 114.07(12)
C10A Ir1 C13A C12A -81.07(12)
C11A Ir1 C13A C12A -37.74(11)
C14A Ir1 C13A C12A -119.62(16)
S1A Ir1 C13A C12A 21.12(16)
C1A Ir1 C13A C18A 71.7(2)
O1A Ir1 C13A C18A -6.48(19)
C10A Ir1 C13A C18A 158.4(2)
C11A Ir1 C13A C18A -158.3(2)
C14A Ir1 C13A C18A 119.8(2)
C12A Ir1 C13A C18A -120.6(2)
S1A Ir1 C13A C18A -99.44(19)
C12A C13A C14A C10A 0.3(2)
C18A C13A C14A C10A -179.21(19)
Ir1 C13A C14A C10A -61.07(14)
C12A C13A C14A C19A -176.4(2)
C18A C13A C14A C19A 4.1(3)
Ir1 C13A C14A C19A 122.3(2)
C12A C13A C14A Ir1 61.35(14)
C18A C13A C14A Ir1 -118.1(2)
C11A C10A C14A C13A -0.7(2)
C15A C10A C14A C13A -171.38(19)
Ir1 C10A C14A C13A 62.68(14)
C11A C10A C14A C19A 175.9(2)
C15A C10A C14A C19A 5.2(3)
Ir1 C10A C14A C19A -120.7(2)
C11A C10A C14A Ir1 -63.34(14)
C15A C10A C14A Ir1 125.9(2)
C1A Ir1 C14A C13A 141.23(11)
O1A Ir1 C14A C13A 60.85(12)
C10A Ir1 C14A C13A -116.97(17)
C11A Ir1 C14A C13A -78.38(12)
C12A Ir1 C14A C13A -36.22(11)
S1A Ir1 C14A C13A -114.04(14)
C1A Ir1 C14A C10A -101.80(12)
O1A Ir1 C14A C10A 177.82(11)
C11A Ir1 C14A C10A 38.59(11)
C13A Ir1 C14A C10A 116.97(17)
C12A Ir1 C14A C10A 80.74(12)
S1A Ir1 C14A C10A 2.9(2)
C1A Ir1 C14A C19A 19.55(19)
O1A Ir1 C14A C19A -60.83(19)
C10A Ir1 C14A C19A 121.3(2)
C11A Ir1 C14A C19A 159.9(2)
C13A Ir1 C14A C19A -121.7(2)
C12A Ir1 C14A C19A -157.9(2)
S1A Ir1 C14A C19A 124.27(17)
O1B Ir2 C1B C2B 5.75(16)
C14B Ir2 C1B C2B -98.87(17)
C10B Ir2 C1B C2B -138.29(16)
C11B Ir2 C1B C2B -164.93(15)
C13B Ir2 C1B C2B -76.74(19)
S1B Ir2 C1B C2B 95.51(16)
C12B Ir2 C1B C2B -128.8(2)
O1B Ir2 C1B C6B -176.0(2)
C14B Ir2 C1B C6B 79.3(2)
C10B Ir2 C1B C6B 39.9(2)
C11B Ir2 C1B C6B 13.3(2)
C13B Ir2 C1B C6B 101.5(2)
S1B Ir2 C1B C6B -86.29(19)
C12B Ir2 C1B C6B 49.4(3)
C6B C1B C2B C3B -2.3(3)
Ir2 C1B C2B C3B 176.1(2)
C6B C1B C2B C7B 174.5(2)
Ir2 C1B C2B C7B -7.1(3)
C1B C2B C3B C4B 1.1(4)
C7B C2B C3B C4B -175.4(2)
C2B C3B C4B C5B 0.7(4)
C3B C4B C5B C6B -1.4(4)
C3B C4B C5B Cl1B 179.1(2)
C4B C5B C6B C1B 0.2(4)
Cl1B C5B C6B C1B 179.68(17)
C2B C1B C6B C5B 1.6(3)
Ir2 C1B C6B C5B -176.51(17)
C3B C2B C7B O2B 3.0(4)
C1B C2B C7B O2B -173.8(2)
C3B C2B C7B O1B -179.1(2)
C1B C2B C7B O1B 4.1(3)
O2B C7B O1B Ir2 178.8(2)
C2B C7B O1B Ir2 0.9(3)
C1B Ir2 O1B C7B -3.69(17)
C14B Ir2 O1B C7B 94.90(17)
C10B Ir2 O1B C7B 86.5(2)
C11B Ir2 O1B C7B 161.33(17)
C13B Ir2 O1B C7B 131.08(17)
S1B Ir2 O1B C7B -93.58(16)
C12B Ir2 O1B C7B 162.82(16)
C1B Ir2 S1B O3B 164.17(9)
O1B Ir2 S1B O3B -116.50(9)
C14B Ir2 S1B O3B 36.2(2)
C10B Ir2 S1B O3B 63.42(10)
C11B Ir2 S1B O3B 35.06(9)
C13B Ir2 S1B O3B -23.72(11)
C12B Ir2 S1B O3B -3.36(9)
C1B Ir2 S1B C9B 40.25(11)
O1B Ir2 S1B C9B 119.58(11)
C14B Ir2 S1B C9B -87.7(2)
C10B Ir2 S1B C9B -60.50(12)
C11B Ir2 S1B C9B -88.86(11)
C13B Ir2 S1B C9B -147.63(12)
C12B Ir2 S1B C9B -127.28(11)
C1B Ir2 S1B C8B -71.66(11)
O1B Ir2 S1B C8B 7.67(10)
C14B Ir2 S1B C8B 160.4(2)
C10B Ir2 S1B C8B -172.41(11)
C11B Ir2 S1B C8B 159.23(10)
C13B Ir2 S1B C8B 100.46(12)
C12B Ir2 S1B C8B 120.82(10)
C1B Ir2 C10B C11B -145.65(11)
O1B Ir2 C10B C11B 130.41(13)
C14B Ir2 C10B C11B 117.55(17)
C13B Ir2 C10B C11B 78.95(12)
S1B Ir2 C10B C11B -49.45(12)
C12B Ir2 C10B C11B 37.55(11)
C1B Ir2 C10B C14B 96.80(14)
O1B Ir2 C10B C14B 12.9(2)
C11B Ir2 C10B C14B -117.55(17)
C13B Ir2 C10B C14B -38.60(13)
S1B Ir2 C10B C14B -167.00(11)
C12B Ir2 C10B C14B -80.00(14)
C1B Ir2 C10B C15B -24.04(19)
O1B Ir2 C10B C15B -107.99(19)
C14B Ir2 C10B C15B -120.8(2)
C11B Ir2 C10B C15B 121.6(2)
C13B Ir2 C10B C15B -159.4(2)
S1B Ir2 C10B C15B 72.2(2)
C12B Ir2 C10B C15B 159.1(2)
C14B C10B C11B C12B -2.9(2)
C15B C10B C11B C12B 172.0(2)
Ir2 C10B C11B C12B -63.88(14)
C14B C10B C11B C16B -176.30(19)
C15B C10B C11B C16B -1.4(3)
Ir2 C10B C11B C16B 122.7(2)
C14B C10B C11B Ir2 60.95(14)
C15B C10B C11B Ir2 -124.1(2)
C1B Ir2 C11B C10B 45.63(14)
O1B Ir2 C11B C10B -115.37(16)
C14B Ir2 C11B C10B -38.07(11)
C13B Ir2 C11B C10B -80.94(12)
S1B Ir2 C11B C10B 141.52(10)
C12B Ir2 C11B C10B -117.59(16)
C1B Ir2 C11B C12B 163.23(12)
O1B Ir2 C11B C12B 2.2(2)
C14B Ir2 C11B C12B 79.52(13)
C10B Ir2 C11B C12B 117.59(16)
C13B Ir2 C11B C12B 36.65(12)
S1B Ir2 C11B C12B -100.89(11)
C1B Ir2 C11B C16B -75.8(2)
O1B Ir2 C11B C16B 123.19(18)
C14B Ir2 C11B C16B -159.5(2)
C10B Ir2 C11B C16B -121.4(2)
C13B Ir2 C11B C16B 157.6(2)
S1B Ir2 C11B C16B 20.08(18)
C12B Ir2 C11B C16B 121.0(2)
C10B C11B C12B C13B 1.6(2)
C16B C11B C12B C13B 175.11(19)
Ir2 C11B C12B C13B -60.45(14)
C10B C11B C12B C17B -177.66(19)
C16B C11B C12B C17B -4.1(3)
Ir2 C11B C12B C17B 120.3(2)
C10B C11B C12B Ir2 62.02(14)
C16B C11B C12B Ir2 -124.4(2)
C1B Ir2 C12B C13B 69.7(3)
O1B Ir2 C12B C13B -60.94(14)
C14B Ir2 C12B C13B 36.67(12)
C10B Ir2 C12B C13B 80.18(13)
C11B Ir2 C12B C13B 117.89(18)
S1B Ir2 C12B C13B -156.00(11)
C1B Ir2 C12B C11B -48.2(3)
O1B Ir2 C12B C11B -178.82(11)
C14B Ir2 C12B C11B -81.22(13)
C10B Ir2 C12B C11B -37.71(12)
C13B Ir2 C12B C11B -117.89(18)
S1B Ir2 C12B C11B 86.11(11)
C1B Ir2 C12B C17B -167.6(2)
O1B Ir2 C12B C17B 61.77(18)
C14B Ir2 C12B C17B 159.38(19)
C10B Ir2 C12B C17B -157.11(19)
C11B Ir2 C12B C17B -119.4(2)
C13B Ir2 C12B C17B 122.7(2)
S1B Ir2 C12B C17B -33.29(17)
C11B C12B C13B C14B 0.4(2)
C17B C12B C13B C14B 179.6(2)
Ir2 C12B C13B C14B -58.69(15)
C11B C12B C13B C18B 179.1(2)
C17B C12B C13B C18B -1.7(4)
Ir2 C12B C13B C18B 120.0(2)
C11B C12B C13B Ir2 59.10(14)
C17B C12B C13B Ir2 -121.7(2)
C1B Ir2 C13B C12B -156.69(13)
O1B Ir2 C13B C12B 126.15(12)
C14B Ir2 C13B C12B -120.06(17)
C10B Ir2 C13B C12B -80.86(13)
C11B Ir2 C13B C12B -37.79(12)
S1B Ir2 C13B C12B 34.36(15)
C1B Ir2 C13B C14B -36.63(17)
O1B Ir2 C13B C14B -113.79(12)
C10B Ir2 C13B C14B 39.20(12)
C11B Ir2 C13B C14B 82.27(13)
S1B Ir2 C13B C14B 154.42(10)
C12B Ir2 C13B C14B 120.06(17)
C1B Ir2 C13B C18B 80.3(2)
O1B Ir2 C13B C18B 3.1(2)
C14B Ir2 C13B C18B 116.9(3)
C10B Ir2 C13B C18B 156.1(2)
C11B Ir2 C13B C18B -160.8(2)
S1B Ir2 C13B C18B -88.7(2)
C12B Ir2 C13B C18B -123.0(3)
C12B C13B C14B C10B -2.2(2)
C18B C13B C14B C10B 179.1(2)
Ir2 C13B C14B C10B -63.35(14)
C12B C13B C14B C19B -177.2(2)
C18B C13B C14B C19B 4.1(4)
Ir2 C13B C14B C19B 121.6(2)
C12B C13B C14B Ir2 61.15(15)
C18B C13B C14B Ir2 -117.6(2)
C11B C10B C14B C13B 3.1(2)
C15B C10B C14B C13B -171.8(2)
Ir2 C10B C14B C13B 64.80(15)
C11B C10B C14B C19B 178.1(2)
C15B C10B C14B C19B 3.1(4)
Ir2 C10B C14B C19B -120.3(2)
C11B C10B C14B Ir2 -61.67(14)
C15B C10B C14B Ir2 123.4(2)
C1B Ir2 C14B C13B 154.20(12)
O1B Ir2 C14B C13B 72.22(13)
C10B Ir2 C14B C13B -115.51(19)
C11B Ir2 C14B C13B -78.00(13)
S1B Ir2 C14B C13B -79.3(2)
C12B Ir2 C14B C13B -35.44(12)
C1B Ir2 C14B C10B -90.29(14)
O1B Ir2 C14B C10B -172.27(12)
C11B Ir2 C14B C10B 37.51(12)
C13B Ir2 C14B C10B 115.51(19)
S1B Ir2 C14B C10B 36.2(3)
C12B Ir2 C14B C10B 80.07(13)
C1B Ir2 C14B C19B 32.1(2)
O1B Ir2 C14B C19B -49.9(2)
C10B Ir2 C14B C19B 122.4(3)
C11B Ir2 C14B C19B 159.9(2)
C13B Ir2 C14B C19B -122.1(2)
S1B Ir2 C14B C19B 158.59(16)
C12B Ir2 C14B C19B -157.6(2)
